data_2217959
loop_
_publ_author_name
'Siddiqui, Waseeq Ahmad'
'Ahmad, Saeed'
'Siddiqui, Hamid Latif'
'Parvez, Masood'

_publ_section_title
;
 2-Methyl-1,2-benzisothiazol-3(2<i>H</i>)-one 1,1-dioxide
;
_journal_coeditor_code LH2597
_journal_issue 4
_journal_name_full 'Acta Crystallographica Section E'
_journal_page_first o724
_journal_paper_doi 10.1107/S1600536808004637
_journal_volume 64
_journal_year 2008
_chemical_formula_iupac 'C8 H7 N O3 S'
_chemical_formula_moiety 'C8 H7 N O3 S'
_chemical_formula_sum 'C8 H7 N O3 S'
_chemical_formula_weight 197.21
_chemical_name_systematic
;
2-Methyl-1,2-benzisothiazol-3(2H)-one 1,1-dioxide
;
_space_group_IT_number 11
_symmetry_cell_setting monoclinic
_symmetry_space_group_name_Hall '-P 2yb'
_symmetry_space_group_name_H-M 'P 1 21/m 1'
_atom_sites_solution_hydrogens geom
_atom_sites_solution_primary direct
_atom_sites_solution_secondary difmap
_cell_angle_alpha 90.00
_cell_angle_beta 103.78(3)
_cell_angle_gamma 90.00
_cell_formula_units_Z 2
_cell_length_a 7.463(7)
_cell_length_b 6.761(6)
_cell_length_c 8.748(8)
_cell_measurement_reflns_used 1724
_cell_measurement_temperature 173(2)
_cell_measurement_theta_max 27.42
_cell_measurement_theta_min 3.23
_cell_volume 428.7(7)
_computing_cell_refinement 'DENZO (Otwinowski & Minor, 1997)'
_computing_data_collection 'COLLECT (Hooft, 1998)'
_computing_data_reduction 'SCALEPACK (Otwinowski & Minor, 1997)'
_computing_molecular_graphics 'ORTEPII (Johnson, 1976)'
_computing_publication_material 'SHELXL97 (Sheldrick, 2008)'
_computing_structure_refinement 'SHELXL97 (Sheldrick, 2008)'
_computing_structure_solution 'SAPI91 (Fan, 1991)'
_diffrn_ambient_temperature 173(2)
_diffrn_measured_fraction_theta_full 0.987
_diffrn_measured_fraction_theta_max 0.987
_diffrn_measurement_device_type 'Nonius KappaCCD'
_diffrn_measurement_method '\w and \f'
_diffrn_radiation_monochromator graphite
_diffrn_radiation_source 'fine-focus sealed tube'
_diffrn_radiation_type MoK\a
_diffrn_radiation_wavelength 0.71073
_diffrn_reflns_av_R_equivalents 0.0234
_diffrn_reflns_av_sigmaI/netI 0.0365
_diffrn_reflns_limit_h_max 9
_diffrn_reflns_limit_h_min -9
_diffrn_reflns_limit_k_max 8
_diffrn_reflns_limit_k_min -8
_diffrn_reflns_limit_l_max 11
_diffrn_reflns_limit_l_min -11
_diffrn_reflns_number 1724
_diffrn_reflns_theta_full 27.42
_diffrn_reflns_theta_max 27.42
_diffrn_reflns_theta_min 3.23
_exptl_absorpt_coefficient_mu 0.348
_exptl_absorpt_correction_T_max 0.9761
_exptl_absorpt_correction_T_min 0.9595
_exptl_absorpt_correction_type multi-scan
_exptl_absorpt_process_details '(SORTAV; Blessing, 1997)'
_exptl_crystal_colour colorless
_exptl_crystal_density_diffrn 1.528
_exptl_crystal_density_method 'not measured'
_exptl_crystal_description prism
_exptl_crystal_F_000 204
_exptl_crystal_size_max 0.12
_exptl_crystal_size_mid 0.08
_exptl_crystal_size_min 0.07
_refine_diff_density_max 0.405
_refine_diff_density_min -0.419
_refine_ls_extinction_method none
_refine_ls_goodness_of_fit_ref 1.030
_refine_ls_hydrogen_treatment constr
_refine_ls_matrix_type full
_refine_ls_number_parameters 76
_refine_ls_number_reflns 1045
_refine_ls_number_restraints 0
_refine_ls_restrained_S_all 1.030
_refine_ls_R_factor_all 0.0510
_refine_ls_R_factor_gt 0.0408
_refine_ls_shift/su_max 0.000
_refine_ls_shift/su_mean 0.000
_refine_ls_structure_factor_coef Fsqd
_refine_ls_weighting_details 'calc w=1/[\s^2^(Fo^2^)+(0.0455P)^2^+0.2966P] where P=(Fo^2^+2Fc^2^)/3'
_refine_ls_weighting_scheme calc
_refine_ls_wR_factor_gt 0.0999
_refine_ls_wR_factor_ref 0.1063
_reflns_number_gt 889
_reflns_number_total 1045
_reflns_threshold_expression I>2\s(I)
_cod_data_source_file lh2597.cif
_cod_data_source_block I
_cod_depositor_comments
;
The following automatic conversions were performed:
'_symmetry_cell_setting' value 'Monoclinic' changed to 'monoclinic'
according to '/home/saulius/struct/CIF-dictionaries/cif_core.dic'
dictionary named 'cif_core.dic' version 2.4.1 from 2010-06-29.

Automatic conversion script
Id: cif_fix_enum 1527 2010-12-29 10:47:43Z saulius 

The following automatic conversions were performed:

'_symmetry_cell_setting' value 'Monoclinic' changed to 'monoclinic'
according to /home/saulius/struct/CIF-dictionaries/cif_core.dic
dictionary named 'cif_core.dic' version 2.4.1 from 2010-06-29.

Automatic conversion script
Id: cif_fix_values 1715 2011-07-08 13:25:40Z adriana 
;
_cod_original_sg_symbol_H-M 'P 21/m '
_cod_database_code 2217959
_cod_database_fobs_code 2217959

loop_
_symmetry_equiv_pos_as_xyz
'x, y, z'
'-x, y+1/2, -z'
'-x, -y, -z'
'x, -y-1/2, z'

loop_
_atom_site_type_symbol
_atom_site_label
_atom_site_fract_x
_atom_site_fract_y
_atom_site_fract_z
_atom_site_U_iso_or_equiv
_atom_site_adp_type
_atom_site_calc_flag
_atom_site_refinement_flags
_atom_site_occupancy
S S1 0.68037(10) 0.2500 0.26611(7) 0.0314(2) Uani d S 1
O O1 0.2425(3) 0.2500 0.4038(3) 0.0416(5) Uani d S 1
O O2 0.7324(2) 0.0698(2) 0.20266(16) 0.0445(4) Uani d . 1
N N1 0.4534(3) 0.2500 0.2520(3) 0.0314(5) Uani d S 1
C C1 0.7314(4) 0.2500 0.4722(3) 0.0254(5) Uani d S 1
C C2 0.9043(4) 0.2500 0.5750(3) 0.0337(6) Uani d S 1
H H2 1.0141 0.2500 0.5381 0.040 Uiso calc SR 1
C C3 0.9090(4) 0.2500 0.7337(3) 0.0403(7) Uani d S 1
H H3 1.0249 0.2500 0.8079 0.048 Uiso calc SR 1
C C4 0.7486(4) 0.2500 0.7873(3) 0.0379(7) Uani d S 1
H H4 0.7566 0.2500 0.8974 0.045 Uiso calc SR 1
C C5 0.5767(4) 0.2500 0.6832(3) 0.0308(6) Uani d S 1
H H5 0.4670 0.2500 0.7203 0.037 Uiso calc SR 1
C C6 0.5690(3) 0.2500 0.5235(3) 0.0251(5) Uani d S 1
C C7 0.4012(4) 0.2500 0.3931(3) 0.0289(6) Uani d S 1
C C8 0.3218(5) 0.2500 0.0986(3) 0.0455(8) Uani d S 1
H H8A 0.1982 0.2500 0.1130 0.055 Uiso d SR 1
H H8B 0.3405 0.1341 0.0410 0.055 Uiso d R 1

loop_
_atom_site_aniso_label
_atom_site_aniso_U_11
_atom_site_aniso_U_22
_atom_site_aniso_U_33
_atom_site_aniso_U_12
_atom_site_aniso_U_13
_atom_site_aniso_U_23
S1 0.0415(4) 0.0319(4) 0.0237(3) 0.000 0.0133(3) 0.000
O1 0.0284(10) 0.0449(13) 0.0521(13) 0.000 0.0107(9) 0.000
O2 0.0587(10) 0.0435(9) 0.0369(8) 0.0058(7) 0.0223(7) -0.0101(7)
N1 0.0355(12) 0.0301(12) 0.0266(11) 0.000 0.0031(9) 0.000
C1 0.0319(13) 0.0222(12) 0.0237(12) 0.000 0.0099(10) 0.000
C2 0.0276(13) 0.0367(16) 0.0371(14) 0.000 0.0085(11) 0.000
C3 0.0402(16) 0.0417(17) 0.0340(15) 0.000 -0.0010(12) 0.000
C4 0.0553(18) 0.0343(16) 0.0238(13) 0.000 0.0087(12) 0.000
C5 0.0392(15) 0.0257(13) 0.0324(14) 0.000 0.0181(12) 0.000
C6 0.0280(12) 0.0189(12) 0.0297(13) 0.000 0.0093(10) 0.000
C7 0.0330(14) 0.0221(13) 0.0320(13) 0.000 0.0086(11) 0.000
C8 0.0551(19) 0.0452(19) 0.0284(15) 0.000 -0.0053(13) 0.000

loop_
_atom_type_symbol
_atom_type_description
_atom_type_scat_dispersion_real
_atom_type_scat_dispersion_imag
_atom_type_scat_source
C C 0.0033 0.0016 'International Tables Vol C Tables 4.2.6.8 and 6.1.1.4'
H H 0.0000 0.0000 'International Tables Vol C Tables 4.2.6.8 and 6.1.1.4'
N N 0.0061 0.0033 'International Tables Vol C Tables 4.2.6.8 and 6.1.1.4'
S S 0.1246 0.1234 'International Tables Vol C Tables 4.2.6.8 and 6.1.1.4'
O O 0.0106 0.0060 'International Tables Vol C Tables 4.2.6.8 and 6.1.1.4'

loop_
_geom_angle_atom_site_label_1
_geom_angle_atom_site_label_2
_geom_angle_atom_site_label_3
_geom_angle_site_symmetry_1
_geom_angle
O2 S1 O2 4_565 116.79(14)
O2 S1 N1 4_565 109.63(8)
O2 S1 N1 . 109.63(8)
O2 S1 C1 4_565 112.76(8)
O2 S1 C1 . 112.76(8)
N1 S1 C1 . 92.54(12)
C7 N1 C8 . 123.3(2)
C7 N1 S1 . 115.6(2)
C8 N1 S1 . 121.1(2)
C2 C1 C6 . 122.7(2)
C2 C1 S1 . 127.5(2)
C6 C1 S1 . 109.9(2)
C3 C2 C1 . 116.7(3)
C3 C2 H2 . 121.6
C1 C2 H2 . 121.6
C2 C3 C4 . 121.6(3)
C2 C3 H3 . 119.2
C4 C3 H3 . 119.2
C5 C4 C3 . 121.1(3)
C5 C4 H4 . 119.5
C3 C4 H4 . 119.5
C6 C5 C4 . 118.2(2)
C6 C5 H5 . 120.9
C4 C5 H5 . 120.9
C5 C6 C1 . 119.7(2)
C5 C6 C7 . 127.0(2)
C1 C6 C7 . 113.2(2)
O1 C7 N1 . 124.0(3)
O1 C7 C6 . 127.2(3)
N1 C7 C6 . 108.8(2)
N1 C8 H8A . 109.6
N1 C8 H8B . 109.4
H8A C8 H8B . 109.5

loop_
_geom_bond_atom_site_label_1
_geom_bond_atom_site_label_2
_geom_bond_site_symmetry_2
_geom_bond_distance
S1 O2 4_565 1.430(2)
S1 O2 . 1.430(2)
S1 N1 . 1.668(3)
S1 C1 . 1.752(3)
O1 C7 . 1.211(3)
N1 C7 . 1.380(4)
N1 C8 . 1.462(4)
C1 C2 . 1.386(4)
C1 C6 . 1.389(4)
C2 C3 . 1.380(4)
C2 H2 . 0.9500
C3 C4 . 1.386(4)
C3 H3 . 0.9500
C4 C5 . 1.385(4)
C4 H4 . 0.9500
C5 C6 . 1.384(4)
C5 H5 . 0.9500
C6 C7 . 1.479(4)
C8 H8A . 0.9600
C8 H8B . 0.9600

loop_
_geom_hbond_atom_site_label_D
_geom_hbond_atom_site_label_H
_geom_hbond_atom_site_label_A
_geom_hbond_site_symmetry_A
_geom_hbond_distance_DH
_geom_hbond_distance_HA
_geom_hbond_distance_DA
_geom_hbond_angle_DHA
C8 H8A O1 . 0.96 2.49 2.869(4) 104
C2 H2 O1 1_655 0.95 2.29 3.227(4) 169
C8 H8B O2 3_655 0.96 2.49 3.358(3) 151

loop_
_geom_torsion_atom_site_label_1
_geom_torsion_atom_site_label_2
_geom_torsion_atom_site_label_3
_geom_torsion_atom_site_label_4
_geom_torsion_site_symmetry_1
_geom_torsion
O2 S1 N1 C7 4_565 -115.28(8)
O2 S1 N1 C7 . 115.28(8)
C1 S1 N1 C7 . 0.0
O2 S1 N1 C8 4_565 64.72(8)
O2 S1 N1 C8 . -64.72(8)
C1 S1 N1 C8 . 180.0
O2 S1 C1 C2 4_565 -67.46(9)
O2 S1 C1 C2 . 67.46(9)
N1 S1 C1 C2 . 180.0
O2 S1 C1 C6 4_565 112.54(9)
O2 S1 C1 C6 . -112.54(9)
N1 S1 C1 C6 . 0.0
C6 C1 C2 C3 . 0.0
S1 C1 C2 C3 . 180.0
C1 C2 C3 C4 . 0.0000(10)
C2 C3 C4 C5 . 0.0000(10)
C3 C4 C5 C6 . 0.0000(10)
C4 C5 C6 C1 . 0.0
C4 C5 C6 C7 . 180.0
C2 C1 C6 C5 . 0.0
S1 C1 C6 C5 . 180.0
C2 C1 C6 C7 . 180.0
S1 C1 C6 C7 . 0.0
C8 N1 C7 O1 . 0.0
S1 N1 C7 O1 . 180.0
C8 N1 C7 C6 . 180.0
S1 N1 C7 C6 . 0.0
C5 C6 C7 O1 . 0.0
C1 C6 C7 O1 . 180.0
C5 C6 C7 N1 . 180.0
C1 C6 C7 N1 . 0.0
